data_7239165
loop_
_publ_author_name
'Pan, Mingguang'
'Xue, Min'

_publ_section_title
;
 A pillar[2]arene[3]hydroquinone which can self-assemble to form a
 molecular zipper in the solid state
;
_journal_issue 43
_journal_name_full 'RSC Advances'
_journal_page_first 20287
_journal_paper_doi 10.1039/c3ra43142h
_journal_volume 3
_journal_year 2013
_chemical_formula_moiety 'C37 H26 O10, 3(C2 H3 N)'
_chemical_formula_sum 'C43 H35 N3 O10'
_chemical_formula_weight 753.74
_space_group_IT_number 14
_space_group_name_Hall '-P 2ybc'
_space_group_name_H-M_alt 'P 1 21/c 1'
_symmetry_cell_setting monoclinic
_symmetry_space_group_name_Hall '-P 2ybc'
_symmetry_space_group_name_H-M 'P 1 21/c 1'
_atom_sites_solution_hydrogens geom
_atom_sites_solution_primary direct
_atom_sites_solution_secondary difmap
_audit_creation_method SHELXL-97
_cell_angle_alpha 90.00
_cell_angle_beta 98.540(3)
_cell_angle_gamma 90.00
_cell_formula_units_Z 4
_cell_length_a 12.0359(3)
_cell_length_b 21.1081(5)
_cell_length_c 14.8313(4)
_cell_measurement_reflns_used 4722
_cell_measurement_temperature 170(2)
_cell_measurement_theta_max 67.3549
_cell_measurement_theta_min 3.0105
_cell_volume 3726.19(17)
_computing_cell_refinement 'CrysAlis PRO (Agilent Technologies, 2011)'
_computing_data_collection 'CrysAlis PRO'
_computing_data_reduction 'CrysAlis PRO'
_computing_molecular_graphics 'OLEX2 (Dolomanov et al., 2009)'
_computing_publication_material OLEX2
_computing_structure_refinement 'SHELXL-97 (Sheldrick, 2008)'
_computing_structure_solution 'SHELXS-97 (Sheldrick, 2008)'
_diffrn_ambient_temperature 170(2)
_diffrn_detector_area_resol_mean 10.3592
_diffrn_measured_fraction_theta_full 0.975
_diffrn_measured_fraction_theta_max 0.975
_diffrn_measurement_device_type 'Xcalibur, Atlas, Gemini ultra'
_diffrn_measurement_method '\w scans'
_diffrn_radiation_monochromator graphite
_diffrn_radiation_source 'fine-focus sealed tube'
_diffrn_radiation_type CuK\a
_diffrn_radiation_wavelength 1.54184
_diffrn_reflns_av_R_equivalents 0.0287
_diffrn_reflns_av_sigmaI/netI 0.0346
_diffrn_reflns_limit_h_max 14
_diffrn_reflns_limit_h_min -11
_diffrn_reflns_limit_k_max 25
_diffrn_reflns_limit_k_min -21
_diffrn_reflns_limit_l_max 17
_diffrn_reflns_limit_l_min -16
_diffrn_reflns_number 13643
_diffrn_reflns_theta_full 67.47
_diffrn_reflns_theta_max 67.47
_diffrn_reflns_theta_min 3.67
_exptl_absorpt_coefficient_mu 0.799
_exptl_absorpt_correction_T_max 0.8565
_exptl_absorpt_correction_T_min 0.7840
_exptl_absorpt_correction_type multi-scan
_exptl_absorpt_process_details
;
CrysAlis PRO (Agilent Technologies, 2011) 
;
_exptl_crystal_colour red
_exptl_crystal_density_diffrn 1.344
_exptl_crystal_density_method 'not measured'
_exptl_crystal_description block
_exptl_crystal_F_000 1576
_exptl_crystal_size_max 0.32
_exptl_crystal_size_mid 0.26
_exptl_crystal_size_min 0.20
_refine_diff_density_max 1.158
_refine_diff_density_min -0.452
_refine_diff_density_rms 0.056
_refine_ls_extinction_method none
_refine_ls_goodness_of_fit_ref 1.036
_refine_ls_hydrogen_treatment constr
_refine_ls_matrix_type full
_refine_ls_number_parameters 510
_refine_ls_number_reflns 6549
_refine_ls_number_restraints 0
_refine_ls_restrained_S_all 1.036
_refine_ls_R_factor_all 0.0714
_refine_ls_R_factor_gt 0.0580
_refine_ls_shift/su_max 0.000
_refine_ls_shift/su_mean 0.000
_refine_ls_structure_factor_coef Fsqd
_refine_ls_weighting_details 'calc w=1/[\s^2^(Fo^2^)+(0.1001P)^2^+1.7086P] where P=(Fo^2^+2Fc^2^)/3'
_refine_ls_weighting_scheme calc
_refine_ls_wR_factor_gt 0.1618
_refine_ls_wR_factor_ref 0.1761
_reflns_number_gt 5203
_reflns_number_total 6549
_reflns_threshold_expression >2sigma(I)
_cod_data_source_file c3ra43142h.txt
_cod_data_source_block 130507_pmg_52d
_cod_original_cell_volume 3726.19(16)
_cod_original_sg_symbol_H-M 'P 21/c'
_cod_database_code 7239165

loop_
_symmetry_equiv_pos_as_xyz
'x, y, z'
'-x, y+1/2, -z+1/2'
'-x, -y, -z'
'x, -y-1/2, z-1/2'

loop_
_atom_site_label
_atom_site_type_symbol
_atom_site_fract_x
_atom_site_fract_y
_atom_site_fract_z
_atom_site_U_iso_or_equiv
_atom_site_adp_type
_atom_site_occupancy
_atom_site_symmetry_multiplicity
_atom_site_calc_flag
_atom_site_refinement_flags
O1 O 0.64085(15) 0.39634(8) 0.11756(11) 0.0408(4) Uani 1 1 d .
O2 O 0.52574(15) 0.29090(9) 0.43160(11) 0.0435(4) Uani 1 1 d .
O3 O 0.88523(16) 0.23830(9) 0.01686(13) 0.0502(5) Uani 1 1 d .
O4 O 1.01036(18) 0.31630(10) 0.35506(13) 0.0568(5) Uani 1 1 d .
O5 O 0.79795(19) 0.01647(11) -0.02644(15) 0.0645(6) Uani 1 1 d .
O6 O 1.09799(16) 0.08130(11) 0.25645(14) 0.0570(5) Uani 1 1 d .
O7 O 0.58180(16) -0.08003(9) 0.02371(12) 0.0450(4) Uani 1 1 d .
O8 O 0.58053(16) 0.03586(10) 0.33911(13) 0.0542(5) Uani 1 1 d .
O9 O 0.34583(16) 0.23803(8) 0.11638(12) 0.0455(4) Uani 1 1 d .
O10 O 0.33894(15) 0.08621(8) 0.39893(12) 0.0416(4) Uani 1 1 d .
N1 N 0.7603(4) 0.1469(2) 0.1952(3) 0.1065(13) Uani 1 1 d .
N2 N 0.9113(4) 0.0723(3) 0.4124(3) 0.1227(16) Uani 1 1 d .
N3 N 1.1088(3) 0.10987(18) 0.6374(2) 0.0839(9) Uani 1 1 d .
C1 C 0.6093(2) 0.36945(10) 0.19454(15) 0.0335(5) Uani 1 1 d .
C2 C 0.5004(2) 0.35078(10) 0.20135(16) 0.0334(5) Uani 1 1 d .
H2 H 0.4431 0.3562 0.1505 0.040 Uiso 1 1 calc R
C3 C 0.47377(19) 0.32444(10) 0.28090(16) 0.0335(5) Uani 1 1 d .
C4 C 0.5579(2) 0.31784(10) 0.35563(16) 0.0341(5) Uani 1 1 d .
C5 C 0.6674(2) 0.33669(10) 0.34882(16) 0.0337(5) Uani 1 1 d .
H5 H 0.7241 0.3324 0.4003 0.040 Uiso 1 1 calc R
C6 C 0.69521(19) 0.36153(10) 0.26863(16) 0.0329(5) Uani 1 1 d .
C7 C 0.5540(3) 0.40681(15) 0.04231(18) 0.0532(7) Uani 1 1 d .
H7A H 0.5859 0.4272 -0.0074 0.080 Uiso 1 1 calc R
H7B H 0.4962 0.4343 0.0615 0.080 Uiso 1 1 calc R
H7C H 0.5205 0.3662 0.0212 0.080 Uiso 1 1 calc R
C8 C 0.5973(2) 0.29893(16) 0.51597(18) 0.0519(7) Uani 1 1 d .
H8A H 0.6686 0.2770 0.5137 0.078 Uiso 1 1 calc R
H8B H 0.5611 0.2811 0.5653 0.078 Uiso 1 1 calc R
H8C H 0.6115 0.3442 0.5272 0.078 Uiso 1 1 calc R
C9 C 0.8158(2) 0.37887(12) 0.26138(17) 0.0383(5) Uani 1 1 d .
H9A H 0.8165 0.4171 0.2229 0.046 Uiso 1 1 calc R
H9B H 0.8558 0.3892 0.3229 0.046 Uiso 1 1 calc R
C10 C 0.8777(2) 0.32589(12) 0.22091(17) 0.0374(5) Uani 1 1 d .
C11 C 0.9769(2) 0.29684(12) 0.27842(17) 0.0404(6) Uani 1 1 d .
C12 C 1.0359(2) 0.24441(13) 0.23966(19) 0.0439(6) Uani 1 1 d .
H12 H 1.0974 0.2250 0.2771 0.053 Uiso 1 1 calc R
C13 C 1.00745(19) 0.22290(12) 0.15489(18) 0.0392(6) Uani 1 1 d .
C14 C 0.9108(2) 0.25337(12) 0.09645(17) 0.0403(6) Uani 1 1 d .
C15 C 0.8492(2) 0.30354(13) 0.13650(18) 0.0434(6) Uani 1 1 d .
H15 H 0.7850 0.3212 0.1001 0.052 Uiso 1 1 calc R
C16 C 1.0683(2) 0.17020(12) 0.1128(2) 0.0448(6) Uani 1 1 d .
H16A H 1.0779 0.1823 0.0499 0.054 Uiso 1 1 calc R
H16B H 1.1439 0.1645 0.1485 0.054 Uiso 1 1 calc R
C17 C 1.00502(19) 0.10862(12) 0.11045(17) 0.0383(5) Uani 1 1 d .
C18 C 1.0253(2) 0.06737(13) 0.19235(18) 0.0413(6) Uani 1 1 d .
C19 C 0.9566(2) 0.00974(12) 0.19421(18) 0.0414(6) Uani 1 1 d .
H19 H 0.9684 -0.0165 0.2468 0.050 Uiso 1 1 calc R
C20 C 0.8786(2) -0.00707(11) 0.12503(17) 0.0372(5) Uani 1 1 d .
C21 C 0.8651(2) 0.03207(13) 0.04064(18) 0.0428(6) Uani 1 1 d .
C22 C 0.9324(2) 0.08961(13) 0.03890(18) 0.0429(6) Uani 1 1 d .
H22 H 0.9239 0.1144 -0.0152 0.052 Uiso 1 1 calc R
C23 C 0.8000(2) -0.06203(12) 0.1284(2) 0.0419(6) Uani 1 1 d .
H23A H 0.8357 -0.0941 0.1721 0.050 Uiso 1 1 calc R
H23B H 0.7846 -0.0821 0.0675 0.050 Uiso 1 1 calc R
C24 C 0.6903(2) -0.04012(10) 0.15726(16) 0.0339(5) Uani 1 1 d .
C25 C 0.6861(2) -0.01139(12) 0.23672(17) 0.0385(5) Uani 1 1 d .
H25 H 0.7543 -0.0046 0.2768 0.046 Uiso 1 1 calc R
C26 C 0.5802(2) 0.01022(11) 0.26504(16) 0.0360(5) Uani 1 1 d .
C27 C 0.47404(19) 0.00063(10) 0.20230(16) 0.0309(5) Uani 1 1 d .
C28 C 0.4776(2) -0.02825(10) 0.12300(15) 0.0324(5) Uani 1 1 d .
H28 H 0.4094 -0.0341 0.0825 0.039 Uiso 1 1 calc R
C29 C 0.5830(2) -0.05155(10) 0.09549(15) 0.0323(5) Uani 1 1 d .
C30 C 0.3672(2) 0.02351(11) 0.23361(17) 0.0354(5) Uani 1 1 d .
H30A H 0.3021 0.0097 0.1892 0.043 Uiso 1 1 calc R
H30B H 0.3603 0.0037 0.2931 0.043 Uiso 1 1 calc R
C31 C 0.36373(18) 0.09459(10) 0.24336(16) 0.0314(5) Uani 1 1 d .
C32 C 0.34997(18) 0.12070(11) 0.33452(16) 0.0320(5) Uani 1 1 d .
C33 C 0.35012(19) 0.19010(11) 0.34566(17) 0.0358(5) Uani 1 1 d .
H33 H 0.3481 0.2072 0.4047 0.043 Uiso 1 1 calc R
C34 C 0.35301(17) 0.22984(10) 0.27626(16) 0.0322(5) Uani 1 1 d .
C35 C 0.35656(18) 0.20354(11) 0.18368(16) 0.0339(5) Uani 1 1 d .
C36 C 0.36832(19) 0.13456(11) 0.17419(16) 0.0349(5) Uani 1 1 d .
H36 H 0.3796 0.1178 0.1168 0.042 Uiso 1 1 calc R
C37 C 0.3559(2) 0.30104(11) 0.28638(18) 0.0375(5) Uani 1 1 d .
H37A H 0.3339 0.3131 0.3458 0.045 Uiso 1 1 calc R
H37B H 0.3021 0.3206 0.2373 0.045 Uiso 1 1 calc R
C38 C 0.7341(4) 0.15964(19) 0.2582(4) 0.0818(12) Uani 1 1 d .
C39 C 0.7074(5) 0.17227(18) 0.3495(3) 0.0937(14) Uani 1 1 d .
H39A H 0.6364 0.1956 0.3447 0.141 Uiso 1 1 calc R
H39B H 0.7676 0.1976 0.3837 0.141 Uiso 1 1 calc R
H39C H 0.7005 0.1321 0.3812 0.141 Uiso 1 1 calc R
C40 C 0.8750(3) 0.0444(2) 0.4684(3) 0.0739(10) Uani 1 1 d .
C41 C 0.8281(4) 0.0093(2) 0.5349(3) 0.0910(13) Uani 1 1 d .
H41A H 0.7772 -0.0230 0.5046 0.137 Uiso 1 1 calc R
H41B H 0.7861 0.0379 0.5696 0.137 Uiso 1 1 calc R
H41C H 0.8884 -0.0112 0.5763 0.137 Uiso 1 1 calc R
C42 C 1.1175(3) 0.13591(17) 0.5713(3) 0.0635(8) Uani 1 1 d .
C43 C 1.1271(4) 0.16976(19) 0.4884(3) 0.0808(11) Uani 1 1 d .
H43A H 1.1548 0.1410 0.4448 0.121 Uiso 1 1 calc R
H43B H 1.1797 0.2051 0.5019 0.121 Uiso 1 1 calc R
H43C H 1.0532 0.1862 0.4620 0.121 Uiso 1 1 calc R

loop_
_atom_site_aniso_label
_atom_site_aniso_U_11
_atom_site_aniso_U_22
_atom_site_aniso_U_33
_atom_site_aniso_U_23
_atom_site_aniso_U_13
_atom_site_aniso_U_12
O1 0.0465(10) 0.0406(9) 0.0342(9) 0.0072(7) 0.0023(7) -0.0009(8)
O2 0.0463(10) 0.0461(10) 0.0382(9) 0.0060(8) 0.0064(7) -0.0067(8)
O3 0.0509(11) 0.0557(11) 0.0428(10) -0.0015(9) 0.0025(8) 0.0119(9)
O4 0.0565(12) 0.0642(13) 0.0448(11) -0.0012(9) -0.0085(9) 0.0009(10)
O5 0.0610(13) 0.0703(14) 0.0551(12) 0.0071(11) -0.0146(10) -0.0146(11)
O6 0.0422(11) 0.0711(14) 0.0529(11) 0.0105(10) -0.0086(9) -0.0101(10)
O7 0.0537(11) 0.0437(10) 0.0388(9) -0.0099(8) 0.0107(8) -0.0041(8)
O8 0.0445(10) 0.0717(13) 0.0461(11) -0.0271(10) 0.0056(8) -0.0023(9)
O9 0.0549(11) 0.0338(9) 0.0461(10) 0.0037(8) 0.0016(8) -0.0047(8)
O10 0.0473(10) 0.0357(9) 0.0419(9) 0.0018(8) 0.0063(8) -0.0007(7)
N1 0.091(3) 0.126(4) 0.102(3) 0.040(3) 0.013(2) 0.008(2)
N2 0.104(3) 0.162(4) 0.103(3) 0.016(3) 0.021(3) -0.041(3)
N3 0.099(3) 0.079(2) 0.072(2) -0.0009(18) 0.0076(18) 0.0222(19)
C1 0.0417(13) 0.0254(11) 0.0323(11) -0.0001(9) 0.0021(9) -0.0006(9)
C2 0.0343(12) 0.0244(10) 0.0391(12) -0.0033(9) -0.0024(9) 0.0002(9)
C3 0.0342(12) 0.0207(10) 0.0439(13) -0.0028(9) 0.0002(10) -0.0008(9)
C4 0.0404(12) 0.0238(10) 0.0376(12) -0.0008(9) 0.0042(10) -0.0012(9)
C5 0.0349(12) 0.0286(11) 0.0354(12) 0.0001(9) -0.0019(9) -0.0002(9)
C6 0.0341(12) 0.0255(10) 0.0378(12) -0.0026(9) 0.0010(9) -0.0031(9)
C7 0.0593(17) 0.0614(18) 0.0359(14) 0.0087(12) -0.0024(12) 0.0069(14)
C8 0.0505(16) 0.0666(18) 0.0378(14) 0.0106(13) 0.0039(11) 0.0043(14)
C9 0.0365(13) 0.0355(12) 0.0417(13) -0.0023(10) 0.0018(10) -0.0078(10)
C10 0.0304(12) 0.0379(12) 0.0433(13) 0.0035(10) 0.0033(10) -0.0059(10)
C11 0.0349(12) 0.0417(13) 0.0428(14) 0.0054(11) 0.0000(10) -0.0072(10)
C12 0.0321(12) 0.0436(14) 0.0532(16) 0.0091(12) -0.0034(11) -0.0018(11)
C13 0.0281(11) 0.0386(13) 0.0504(14) 0.0057(11) 0.0045(10) -0.0036(10)
C14 0.0342(12) 0.0436(14) 0.0418(14) 0.0033(11) 0.0016(10) 0.0000(10)
C15 0.0363(13) 0.0462(14) 0.0450(14) -0.0006(12) -0.0030(10) 0.0060(11)
C16 0.0301(12) 0.0430(14) 0.0614(16) 0.0055(12) 0.0071(11) 0.0005(10)
C17 0.0281(11) 0.0405(13) 0.0474(14) 0.0039(11) 0.0088(10) 0.0050(10)
C18 0.0291(12) 0.0478(14) 0.0466(14) 0.0038(11) 0.0039(10) 0.0044(11)
C19 0.0343(13) 0.0409(13) 0.0482(14) 0.0086(11) 0.0041(11) 0.0046(10)
C20 0.0313(12) 0.0346(12) 0.0471(13) 0.0005(10) 0.0102(10) 0.0074(10)
C21 0.0345(12) 0.0470(14) 0.0455(14) 0.0004(12) 0.0015(11) 0.0037(11)
C22 0.0386(13) 0.0458(14) 0.0431(14) 0.0080(11) 0.0018(11) 0.0039(11)
C23 0.0372(13) 0.0313(12) 0.0586(16) -0.0042(11) 0.0121(11) 0.0040(10)
C24 0.0347(12) 0.0239(10) 0.0434(13) 0.0015(9) 0.0075(10) 0.0007(9)
C25 0.0321(12) 0.0400(13) 0.0420(13) -0.0060(10) 0.0007(10) 0.0007(10)
C26 0.0359(12) 0.0330(12) 0.0388(13) -0.0055(10) 0.0050(10) -0.0006(10)
C27 0.0333(12) 0.0201(10) 0.0392(12) 0.0010(9) 0.0051(9) 0.0010(8)
C28 0.0361(12) 0.0237(10) 0.0354(12) 0.0004(9) -0.0012(9) 0.0001(9)
C29 0.0419(13) 0.0224(10) 0.0330(12) 0.0023(9) 0.0070(9) -0.0001(9)
C30 0.0325(12) 0.0258(11) 0.0478(13) -0.0043(10) 0.0054(10) -0.0007(9)
C31 0.0238(10) 0.0281(11) 0.0417(12) -0.0047(9) 0.0032(9) 0.0013(9)
C32 0.0253(10) 0.0309(11) 0.0394(12) 0.0003(10) 0.0029(9) -0.0003(9)
C33 0.0344(12) 0.0316(12) 0.0422(13) -0.0073(10) 0.0084(10) -0.0006(9)
C34 0.0223(10) 0.0278(11) 0.0460(13) -0.0041(10) 0.0030(9) -0.0006(8)
C35 0.0273(11) 0.0300(11) 0.0438(13) 0.0015(10) 0.0032(9) -0.0029(9)
C36 0.0338(12) 0.0317(12) 0.0396(12) -0.0054(10) 0.0062(9) 0.0006(9)
C37 0.0336(12) 0.0263(11) 0.0527(14) -0.0048(10) 0.0068(10) 0.0014(9)
C38 0.093(3) 0.058(2) 0.102(3) 0.004(2) 0.039(3) -0.016(2)
C39 0.124(4) 0.050(2) 0.105(3) -0.015(2) 0.010(3) 0.000(2)
C40 0.067(2) 0.078(2) 0.075(2) -0.002(2) 0.0076(19) -0.0008(19)
C41 0.115(4) 0.074(2) 0.094(3) 0.005(2) 0.049(3) 0.019(2)
C42 0.0615(19) 0.0583(19) 0.072(2) -0.0128(17) 0.0140(17) 0.0072(16)
C43 0.084(3) 0.067(2) 0.101(3) -0.007(2) 0.046(2) -0.0021(19)

loop_
_atom_type_symbol
_atom_type_description
_atom_type_scat_dispersion_real
_atom_type_scat_dispersion_imag
_atom_type_scat_source
C C 0.0181 0.0091 'International Tables Vol C Tables 4.2.6.8 and 6.1.1.4'
H H 0.0000 0.0000 'International Tables Vol C Tables 4.2.6.8 and 6.1.1.4'
N N 0.0311 0.0180 'International Tables Vol C Tables 4.2.6.8 and 6.1.1.4'
O O 0.0492 0.0322 'International Tables Vol C Tables 4.2.6.8 and 6.1.1.4'

loop_
_geom_angle_atom_site_label_1
_geom_angle_atom_site_label_2
_geom_angle_atom_site_label_3
_geom_angle
C1 O1 C7 116.9(2)
C4 O2 C8 117.9(2)
O1 C1 C2 123.8(2)
O1 C1 C6 115.9(2)
C2 C1 C6 120.3(2)
C3 C2 C1 121.1(2)
C3 C2 H2 119.4
C1 C2 H2 119.4
C2 C3 C4 119.1(2)
C2 C3 C37 120.9(2)
C4 C3 C37 120.0(2)
O2 C4 C3 115.9(2)
O2 C4 C5 124.3(2)
C3 C4 C5 119.8(2)
C6 C5 C4 121.4(2)
C6 C5 H5 119.3
C4 C5 H5 119.3
C5 C6 C1 118.3(2)
C5 C6 C9 120.5(2)
C1 C6 C9 121.2(2)
O1 C7 H7A 109.5
O1 C7 H7B 109.5
H7A C7 H7B 109.5
O1 C7 H7C 109.5
H7A C7 H7C 109.5
H7B C7 H7C 109.5
O2 C8 H8A 109.5
O2 C8 H8B 109.5
H8A C8 H8B 109.5
O2 C8 H8C 109.5
H8A C8 H8C 109.5
H8B C8 H8C 109.5
C10 C9 C6 112.46(19)
C10 C9 H9A 109.1
C6 C9 H9A 109.1
C10 C9 H9B 109.1
C6 C9 H9B 109.1
H9A C9 H9B 107.8
C15 C10 C11 117.6(2)
C15 C10 C9 124.0(2)
C11 C10 C9 118.4(2)
O4 C11 C12 120.3(2)
O4 C11 C10 121.3(2)
C12 C11 C10 118.4(2)
C13 C12 C11 123.5(2)
C13 C12 H12 118.3
C11 C12 H12 118.3
C12 C13 C14 118.1(2)
C12 C13 C16 124.5(2)
C14 C13 C16 117.4(2)
O3 C14 C15 120.7(2)
O3 C14 C13 121.0(2)
C15 C14 C13 118.3(2)
C10 C15 C14 124.0(2)
C10 C15 H15 118.0
C14 C15 H15 118.0
C17 C16 C13 111.7(2)
C17 C16 H16A 109.3
C13 C16 H16A 109.3
C17 C16 H16B 109.3
C13 C16 H16B 109.3
H16A C16 H16B 107.9
C22 C17 C18 118.9(2)
C22 C17 C16 123.3(2)
C18 C17 C16 117.8(2)
O6 C18 C19 121.4(2)
O6 C18 C17 120.3(2)
C19 C18 C17 118.3(2)
C20 C19 C18 122.6(2)
C20 C19 H19 118.7
C18 C19 H19 118.7
C19 C20 C21 118.5(2)
C19 C20 C23 123.8(2)
C21 C20 C23 117.7(2)
O5 C21 C22 120.5(2)
O5 C21 C20 120.6(2)
C22 C21 C20 119.0(2)
C17 C22 C21 122.4(2)
C17 C22 H22 118.8
C21 C22 H22 118.8
C20 C23 C24 110.62(19)
C20 C23 H23A 109.5
C24 C23 H23A 109.5
C20 C23 H23B 109.5
C24 C23 H23B 109.5
H23A C23 H23B 108.1
C25 C24 C29 118.4(2)
C25 C24 C23 122.4(2)
C29 C24 C23 119.2(2)
C24 C25 C26 122.8(2)
C24 C25 H25 118.6
C26 C25 H25 118.6
O8 C26 C25 120.4(2)
O8 C26 C27 120.8(2)
C25 C26 C27 118.8(2)
C28 C27 C26 118.7(2)
C28 C27 C30 124.0(2)
C26 C27 C30 117.3(2)
C27 C28 C29 122.6(2)
C27 C28 H28 118.7
C29 C28 H28 118.7
O7 C29 C28 120.4(2)
O7 C29 C24 120.9(2)
C28 C29 C24 118.66(19)
C31 C30 C27 112.62(19)
C31 C30 H30A 109.1
C27 C30 H30A 109.1
C31 C30 H30B 109.1
C27 C30 H30B 109.1
H30A C30 H30B 107.8
C36 C31 C32 119.0(2)
C36 C31 C30 123.4(2)
C32 C31 C30 117.6(2)
O10 C32 C33 120.1(2)
O10 C32 C31 121.8(2)
C33 C32 C31 118.1(2)
C34 C33 C32 122.6(2)
C34 C33 H33 118.7
C32 C33 H33 118.7
C33 C34 C35 119.1(2)
C33 C34 C37 123.6(2)
C35 C34 C37 117.4(2)
O9 C35 C36 120.6(2)
O9 C35 C34 121.0(2)
C36 C35 C34 118.3(2)
C31 C36 C35 122.4(2)
C31 C36 H36 118.8
C35 C36 H36 118.8
C34 C37 C3 109.09(18)
C34 C37 H37A 109.9
C3 C37 H37A 109.9
C34 C37 H37B 109.9
C3 C37 H37B 109.9
H37A C37 H37B 108.3
N1 C38 C39 173.7(6)
C38 C39 H39A 109.5
C38 C39 H39B 109.5
H39A C39 H39B 109.5
C38 C39 H39C 109.5
H39A C39 H39C 109.5
H39B C39 H39C 109.5
N2 C40 C41 178.1(5)
C40 C41 H41A 109.5
C40 C41 H41B 109.5
H41A C41 H41B 109.5
C40 C41 H41C 109.5
H41A C41 H41C 109.5
H41B C41 H41C 109.5
N3 C42 C43 178.9(4)
C42 C43 H43A 109.5
C42 C43 H43B 109.5
H43A C43 H43B 109.5
C42 C43 H43C 109.5
H43A C43 H43C 109.5
H43B C43 H43C 109.5

loop_
_geom_bond_atom_site_label_1
_geom_bond_atom_site_label_2
_geom_bond_distance
O1 C1 1.378(3)
O1 C7 1.428(3)
O2 C4 1.368(3)
O2 C8 1.420(3)
O3 C14 1.217(3)
O4 C11 1.219(3)
O5 C21 1.230(3)
O6 C18 1.228(3)
O7 C29 1.221(3)
O8 C26 1.224(3)
O9 C35 1.227(3)
O10 C32 1.224(3)
N1 C38 1.063(6)
N2 C40 1.154(6)
N3 C42 1.142(5)
C1 C2 1.387(3)
C1 C6 1.402(3)
C2 C3 1.384(3)
C2 H2 0.9500
C3 C4 1.393(3)
C3 C37 1.515(3)
C4 C5 1.395(3)
C5 C6 1.386(3)
C5 H5 0.9500
C6 C9 1.516(3)
C7 H7A 0.9800
C7 H7B 0.9800
C7 H7C 0.9800
C8 H8A 0.9800
C8 H8B 0.9800
C8 H8C 0.9800
C9 C10 1.516(4)
C9 H9A 0.9900
C9 H9B 0.9900
C10 C15 1.334(4)
C10 C11 1.492(3)
C11 C12 1.477(4)
C12 C13 1.333(4)
C12 H12 0.9500
C13 C14 1.489(3)
C13 C16 1.517(4)
C14 C15 1.468(4)
C15 H15 0.9500
C16 C17 1.504(4)
C16 H16A 0.9900
C16 H16B 0.9900
C17 C22 1.333(4)
C17 C18 1.485(4)
C18 C19 1.473(4)
C19 C20 1.332(4)
C19 H19 0.9500
C20 C21 1.488(4)
C20 C23 1.503(4)
C21 C22 1.462(4)
C22 H22 0.9500
C23 C24 1.520(3)
C23 H23A 0.9900
C23 H23B 0.9900
C24 C25 1.333(3)
C24 C29 1.488(3)
C25 C26 1.472(3)
C25 H25 0.9500
C26 C27 1.479(3)
C27 C28 1.331(3)
C27 C30 1.510(3)
C28 C29 1.474(3)
C28 H28 0.9500
C30 C31 1.508(3)
C30 H30A 0.9900
C30 H30B 0.9900
C31 C36 1.336(3)
C31 C32 1.492(3)
C32 C33 1.474(3)
C33 C34 1.332(3)
C33 H33 0.9500
C34 C35 1.488(3)
C34 C37 1.510(3)
C35 C36 1.472(3)
C36 H36 0.9500
C37 H37A 0.9900
C37 H37B 0.9900
C38 C39 1.462(6)
C39 H39A 0.9800
C39 H39B 0.9800
C39 H39C 0.9800
C40 C41 1.416(6)
C41 H41A 0.9800
C41 H41B 0.9800
C41 H41C 0.9800
C42 C43 1.441(6)
C43 H43A 0.9800
C43 H43B 0.9800
C43 H43C 0.9800
